data_7062609
loop_
_publ_author_name
'Mikhailov, Artem A.'
'Brovko, Anastasiya O.'
'Kuratieva, Nataliya V.'
'Eltsov, Ilia V.'
'Schaniel, Dominik'
'Kostin, Gennadiy A.'

_publ_section_title
;
 The influence of hydroxide to fluoride substitution in the trans-position
 to NO on the photochemistry of ruthenium nitrosyl complexes in the solid
 state and in solution
;
_journal_issue 33
_journal_name_full 'New Journal of Chemistry'
_journal_page_first 15506
_journal_page_last 15513
_journal_paper_doi 10.1039/D3NJ02696E
_journal_volume 47
_journal_year 2023
_chemical_formula_moiety 'C10 H10 Cl2 F N3 O Ru'
_chemical_formula_sum 'C10 H10 Cl2 F N3 O Ru'
_chemical_formula_weight 379.18
_space_group_crystal_system monoclinic
_space_group_IT_number 15
_space_group_name_Hall '-C 2yc'
_space_group_name_H-M_alt 'C 1 2/c 1'
_atom_sites_solution_hydrogens geom
_audit_creation_date 2023-07-12
_audit_creation_method
;
Olex2 1.3
(compiled 2020.11.12 svn.r5f609507 for OlexSys, GUI svn.r6408)
;
_audit_update_record
;
2023-07-17 deposited with the CCDC.	2023-07-18 downloaded from the CCDC.
;
_cell_angle_alpha 90
_cell_angle_beta 96.381(11)
_cell_angle_gamma 90
_cell_formula_units_Z 4
_cell_length_a 7.343(3)
_cell_length_b 14.561(6)
_cell_length_c 12.347(5)
_cell_measurement_reflns_used 1694
_cell_measurement_temperature 150(2)
_cell_measurement_theta_max 26.03
_cell_measurement_theta_min 2.80
_cell_volume 1312.0(9)
_computing_cell_refinement 'Bruker SAINT'
_computing_data_collection 'Bruker APEX2'
_computing_data_reduction 'Bruker SAINT'
_computing_molecular_graphics 'Olex2 1.3 (Dolomanov et al., 2009)'
_computing_publication_material 'Olex2 1.3 (Dolomanov et al., 2009)'
_computing_structure_refinement 'SHELXL 2018/3 (Sheldrick, 2015)'
_computing_structure_solution 'SHELXT 2014/5 (Sheldrick, 2014)'
_diffrn_ambient_temperature 150(2)
_diffrn_detector_area_resol_mean 25
_diffrn_measured_fraction_theta_full 0.973
_diffrn_measured_fraction_theta_max 0.899
_diffrn_measurement_device_type 'Bruker Nonius X8Apex CCD area-detector'
_diffrn_measurement_method '\f scans'
_diffrn_radiation_type MoK\a
_diffrn_radiation_wavelength 0.71073
_diffrn_reflns_av_R_equivalents 0.0756
_diffrn_reflns_av_unetI/netI 0.0631
_diffrn_reflns_Laue_measured_fraction_full 0.973
_diffrn_reflns_Laue_measured_fraction_max 0.899
_diffrn_reflns_limit_h_max 9
_diffrn_reflns_limit_h_min -9
_diffrn_reflns_limit_k_max 18
_diffrn_reflns_limit_k_min -17
_diffrn_reflns_limit_l_max 10
_diffrn_reflns_limit_l_min -15
_diffrn_reflns_number 4028
_diffrn_reflns_point_group_measured_fraction_full 0.973
_diffrn_reflns_point_group_measured_fraction_max 0.899
_diffrn_reflns_theta_full 25.250
_diffrn_reflns_theta_max 27.086
_diffrn_reflns_theta_min 2.798
_exptl_absorpt_coefficient_mu 1.604
_exptl_absorpt_correction_type multi-scan
_exptl_absorpt_process_details 'Bruker SADABS'
_exptl_crystal_colour orange
_exptl_crystal_colour_primary orange
_exptl_crystal_density_diffrn 1.920
_exptl_crystal_description prism
_exptl_crystal_F_000 744
_exptl_crystal_size_max 0.12
_exptl_crystal_size_mid 0.12
_exptl_crystal_size_min 0.08
_exptl_transmission_factor_max 0.745
_exptl_transmission_factor_min 0.471
_refine_diff_density_max 0.920
_refine_diff_density_min -0.743
_refine_diff_density_rms 0.121
_refine_ls_extinction_method none
_refine_ls_goodness_of_fit_ref 1.108
_refine_ls_hydrogen_treatment constr
_refine_ls_matrix_type full
_refine_ls_number_parameters 98
_refine_ls_number_reflns 1312
_refine_ls_number_restraints 2
_refine_ls_restrained_S_all 1.118
_refine_ls_R_factor_all 0.0668
_refine_ls_R_factor_gt 0.0452
_refine_ls_shift/su_max 0.000
_refine_ls_shift/su_mean 0.000
_refine_ls_structure_factor_coef Fsqd
_refine_ls_weighting_details 'w=1/[\s^2^(Fo^2^)+(0.0556P)^2^+3.5725P] where P=(Fo^2^+2Fc^2^)/3'
_refine_ls_weighting_scheme calc
_refine_ls_wR_factor_gt 0.1271
_refine_ls_wR_factor_ref 0.1381
_reflns_Friedel_coverage 0.000
_reflns_number_gt 967
_reflns_number_total 1312
_reflns_threshold_expression 'I > 2\s(I)'
_cod_data_source_file d3nj02696e2.cif
_cod_data_source_block kru401
_cod_depositor_comments 'Adding full bibliography for 7062609.cif.'
_cod_database_code 7062609
_shelx_shelxl_version_number 2018/3
_shelx_space_group_comment
;
The symmetry employed for this shelxl refinement is uniquely defined
by the following loop, which should always be used as a source of
symmetry information in preference to the above space-group names.
They are only intended as comments.
;
_shelx_estimated_absorpt_t_max 0.882
_shelx_estimated_absorpt_t_min 0.831
_olex2_refinement_description
;
1. Fixed Uiso
 At 1.2 times of:
  All C(H) groups
2. Restrained distances
 Ru1-N1
 1.75 with sigma of 0.01
 O1-N1
 1.15 with sigma of 0.01
3. Others
 Fixed Sof: F1(0.5) O1(0.5) N1(0.5)
4.a Aromatic/amide H refined with riding coordinates:
 C4(H4), C5(H5), C1(H1), C2(H2), C3(H3), C6(H6)
;
_olex2_submission_special_instructions 'No special instructions were received'

loop_
_space_group_symop_operation_xyz
'x, y, z'
'-x, y, -z+1/2'
'x+1/2, y+1/2, z'
'-x+1/2, y+1/2, -z+1/2'
'-x, -y, -z'
'x, -y, z-1/2'
'-x+1/2, -y+1/2, -z'
'x+1/2, -y+1/2, z-1/2'

loop_
_atom_site_label
_atom_site_type_symbol
_atom_site_fract_x
_atom_site_fract_y
_atom_site_fract_z
_atom_site_U_iso_or_equiv
_atom_site_adp_type
_atom_site_occupancy
_atom_site_site_symmetry_order
_atom_site_calc_flag
_atom_site_refinement_flags_posn
_atom_site_refinement_flags_adp
_atom_site_refinement_flags_occupancy
_atom_site_disorder_assembly
_atom_site_disorder_group
Ru1 Ru 0.500000 0.61648(4) 0.750000 0.0447(3) Uani 1 2 d DS T P . .
Cl1 Cl 0.7293(2) 0.61569(10) 0.90099(15) 0.0506(4) Uani 1 1 d . . . . .
F1 F 0.676(3) 0.6144(14) 0.6571(16) 0.041(6) Uani 0.5 1 d . . P A 2
N3 N 0.500000 0.4729(5) 0.750000 0.0412(17) Uani 1 2 d S T P A .
N2 N 0.500000 0.7595(4) 0.750000 0.0424(18) Uani 1 2 d S T P A .
C4 C 0.5364(8) 0.4258(5) 0.6606(5) 0.0428(14) Uani 1 1 d . . . . .
H4 H 0.560744 0.458593 0.597303 0.051 Uiso 1 1 calc R U . A .
C5 C 0.5389(8) 0.3314(4) 0.6593(7) 0.0549(18) Uani 1 1 d . . . . .
H5 H 0.567378 0.299689 0.596076 0.066 Uiso 1 1 calc R U . . .
C1 C 0.4735(8) 0.8075(5) 0.8408(6) 0.0507(17) Uani 1 1 d . . . . .
H1 H 0.455223 0.774784 0.905214 0.061 Uiso 1 1 calc R U . A .
C2 C 0.4721(9) 0.9021(5) 0.8432(7) 0.061(2) Uani 1 1 d . . . . .
H2 H 0.452246 0.934105 0.907947 0.073 Uiso 1 1 calc R U . . .
C3 C 0.500000 0.9493(7) 0.750000 0.067(3) Uani 1 2 d S T P . .
H3 H 0.499998 1.014582 0.749999 0.081 Uiso 1 2 calc R U P . .
C6 C 0.500000 0.2827(6) 0.750000 0.066(3) Uani 1 2 d S T P . .
H6 H 0.499997 0.217457 0.749999 0.079 Uiso 1 2 calc R U P . .
O1 O 0.7802(14) 0.6199(7) 0.5945(10) 0.071(3) Uani 0.5 1 d D . P A 1
N1 N 0.675(4) 0.621(2) 0.661(3) 0.061(12) Uani 0.5 1 d D . P A 1

loop_
_atom_site_aniso_label
_atom_site_aniso_U_11
_atom_site_aniso_U_22
_atom_site_aniso_U_33
_atom_site_aniso_U_23
_atom_site_aniso_U_13
_atom_site_aniso_U_12
Ru1 0.0371(4) 0.0292(4) 0.0650(6) 0.000 -0.0065(3) 0.000
Cl1 0.0431(8) 0.0441(8) 0.0617(11) 0.0004(7) -0.0062(8) 0.0007(6)
F1 0.039(11) 0.043(9) 0.043(10) -0.013(7) 0.019(7) 0.011(7)
N3 0.030(3) 0.039(4) 0.054(5) 0.000 0.003(3) 0.000
N2 0.030(3) 0.030(4) 0.066(5) 0.000 0.004(3) 0.000
C4 0.040(3) 0.051(4) 0.038(4) 0.004(3) 0.006(3) 0.000(3)
C5 0.044(4) 0.045(4) 0.075(5) -0.019(4) 0.006(3) 0.001(3)
C1 0.039(3) 0.044(4) 0.069(5) 0.001(3) 0.003(3) 0.008(3)
C2 0.049(4) 0.056(5) 0.077(6) -0.024(4) -0.002(4) 0.007(3)
C3 0.053(6) 0.041(6) 0.106(11) 0.000 0.004(6) 0.000
C6 0.048(6) 0.030(5) 0.121(11) 0.000 0.011(6) 0.000
O1 0.051(6) 0.070(7) 0.097(9) -0.003(6) 0.033(6) -0.003(5)
N1 0.040(18) 0.035(12) 0.10(3) 0.027(13) -0.009(14) -0.014(11)

loop_
_atom_type_symbol
_atom_type_description
_atom_type_scat_dispersion_real
_atom_type_scat_dispersion_imag
_atom_type_scat_source
C C 0.0033 0.0016 'International Tables Vol C Tables 4.2.6.8 and 6.1.1.4'
H H 0.0000 0.0000 'International Tables Vol C Tables 4.2.6.8 and 6.1.1.4'
Cl Cl 0.1484 0.1585 'International Tables Vol C Tables 4.2.6.8 and 6.1.1.4'
F F 0.0171 0.0103 'International Tables Vol C Tables 4.2.6.8 and 6.1.1.4'
N N 0.0061 0.0033 'International Tables Vol C Tables 4.2.6.8 and 6.1.1.4'
O O 0.0106 0.0060 'International Tables Vol C Tables 4.2.6.8 and 6.1.1.4'
Ru Ru -1.2594 0.8363 'International Tables Vol C Tables 4.2.6.8 and 6.1.1.4'

loop_
_geom_angle_atom_site_label_1
_geom_angle_atom_site_label_2
_geom_angle_atom_site_label_3
_geom_angle
_geom_angle_site_symmetry_1
_geom_angle_site_symmetry_3
_geom_angle_publ_flag
Cl1 Ru1 Cl1 179.44(8) . 2_656 ?
F1 Ru1 Cl1 90.3(8) . . ?
F1 Ru1 Cl1 89.7(8) 2_656 . ?
F1 Ru1 N3 89.0(6) 2_656 . ?
F1 Ru1 N3 89.0(6) . . ?
F1 Ru1 N2 91.0(6) . . ?
F1 Ru1 N2 91.0(6) 2_656 . ?
N3 Ru1 Cl1 89.72(4) . 2_656 ?
N3 Ru1 Cl1 89.72(4) . . ?
N2 Ru1 Cl1 90.28(4) . 2_656 ?
N2 Ru1 Cl1 90.28(4) . . ?
N2 Ru1 N3 180.0 . . ?
N1 Ru1 Cl1 89.3(13) 2_656 2_656 ?
N1 Ru1 Cl1 90.7(13) 2_656 . ?
N1 Ru1 Cl1 90.7(13) . 2_656 ?
N1 Ru1 Cl1 89.3(13) . . ?
N1 Ru1 F1 3.1(16) 2_656 2_656 ?
N1 Ru1 F1 178.6(15) . 2_656 ?
N1 Ru1 N3 92.0(10) . . ?
N1 Ru1 N3 92.0(11) 2_656 . ?
N1 Ru1 N2 88.0(10) . . ?
N1 Ru1 N2 88.0(11) 2_656 . ?
N1 Ru1 N1 176(2) 2_656 . ?
C4 N3 Ru1 120.5(4) . . ?
C4 N3 Ru1 120.5(4) 2_656 . ?
C4 N3 C4 119.0(7) 2_656 . ?
C1 N2 Ru1 121.1(4) . . ?
C1 N2 Ru1 121.1(4) 2_656 . ?
C1 N2 C1 117.8(8) 2_656 . ?
N3 C4 H4 119.3 . . ?
N3 C4 C5 121.4(6) . . ?
C5 C4 H4 119.3 . . ?
C4 C5 H5 120.0 . . ?
C4 C5 C6 119.9(7) . . ?
C6 C5 H5 120.0 . . ?
N2 C1 H1 118.8 . . ?
N2 C1 C2 122.5(7) . . ?
C2 C1 H1 118.8 . . ?
C1 C2 H2 120.7 . . ?
C3 C2 C1 118.6(8) . . ?
C3 C2 H2 120.7 . . ?
C2 C3 C2 120.0(10) 2_656 . ?
C2 C3 H3 120.0 . . ?
C2 C3 H3 120.0 2_656 . ?
C5 C6 C5 118.2(9) . 2_656 ?
C5 C6 H6 120.9 2_656 . ?
C5 C6 H6 120.9 . . ?
O1 N1 Ru1 174(3) . . ?

loop_
_geom_bond_atom_site_label_1
_geom_bond_atom_site_label_2
_geom_bond_distance
_geom_bond_site_symmetry_2
_geom_bond_publ_flag
Ru1 Cl1 2.3689(18) . ?
Ru1 Cl1 2.3690(18) 2_656 ?
Ru1 F1 1.819(9) 2_656 ?
Ru1 F1 1.819(9) . ?
Ru1 N3 2.091(7) . ?
Ru1 N2 2.083(7) . ?
Ru1 N1 1.781(9) 2_656 ?
Ru1 N1 1.781(9) . ?
N3 C4 1.351(7) . ?
N3 C4 1.351(7) 2_656 ?
N2 C1 1.353(8) 2_656 ?
N2 C1 1.353(8) . ?
C4 H4 0.9500 . ?
C4 C5 1.374(9) . ?
C5 H5 0.9500 . ?
C5 C6 1.382(9) . ?
C1 H1 0.9500 . ?
C1 C2 1.378(9) . ?
C2 H2 0.9500 . ?
C2 C3 1.375(10) . ?
C3 H3 0.9500 . ?
C6 H6 0.9500 . ?
O1 N1 1.190(9) . ?

loop_
_geom_torsion_atom_site_label_1
_geom_torsion_atom_site_label_2
_geom_torsion_atom_site_label_3
_geom_torsion_atom_site_label_4
_geom_torsion
_geom_torsion_site_symmetry_1
_geom_torsion_site_symmetry_2
_geom_torsion_site_symmetry_3
_geom_torsion_site_symmetry_4
_geom_torsion_publ_flag
Ru1 N3 C4 C5 179.3(4) . . . . ?
Ru1 N2 C1 C2 -179.8(5) . . . . ?
N3 C4 C5 C6 1.3(8) . . . . ?
N2 C1 C2 C3 -0.5(9) . . . . ?
C4 N3 C4 C5 -0.7(4) 2_656 . . . ?
C4 C5 C6 C5 -0.7(4) . . . 2_656 ?
C1 N2 C1 C2 0.2(5) 2_656 . . . ?
C1 C2 C3 C2 0.2(4) . . . 2_656 ?
